data_7044952
loop_
_publ_author_name
'Baron, Marco'
'Dall'Anese, Anna'
'Tubaro, Cristina'
'Orian, Laura'
'Di Marco, Valerio'
'Bogialli, Sara'
'Graiff, Claudia'
'Basato, Marino'

_publ_section_title
;
 A square planar gold(iii)
 bis-(1,1'-dimethyl-3,3'-methylene-diimidazol-2,2'-diylidene) trication as
 an efficient and selective receptor towards halogen anions: the
 cooperative effect of AuX and XHC interactions.
;
_journal_issue 3
_journal_name_full 'Dalton transactions (Cambridge, England : 2003)'
_journal_page_first 935
_journal_page_last 945
_journal_paper_doi 10.1039/c7dt03672h
_journal_volume 47
_journal_year 2018
_chemical_formula_sum 'C18 H24 Au Cl I6 N8'
_chemical_formula_weight 1346.27
_space_group_crystal_system monoclinic
_space_group_IT_number 15
_space_group_name_Hall '-C 2yc'
_space_group_name_H-M_alt 'C 1 2/c 1'
_symmetry_space_group_name_Hall '-C 2yc'
_symmetry_space_group_name_H-M 'C 1 2/c 1'
_atom_sites_solution_hydrogens geom
_audit_creation_method SHELXL-2014/7
_audit_update_record
;
2017-11-14 deposited with the CCDC.
2017-11-29 downloaded from the CCDC.
;
_cell_angle_alpha 90
_cell_angle_beta 108.518(7)
_cell_angle_gamma 90
_cell_formula_units_Z 4
_cell_length_a 13.237(6)
_cell_length_b 21.466(10)
_cell_length_c 12.233(6)
_cell_measurement_reflns_used 999
_cell_measurement_temperature 293(2)
_cell_measurement_theta_max 27
_cell_measurement_theta_min 2
_cell_volume 3296(3)
_computing_cell_refinement 'APEX-II (2008)'
_computing_data_collection 'APEX-II (2008)'
_computing_data_reduction 'SAINT (2008)'
_computing_molecular_graphics 'Mercury CSD 3.5'
_computing_publication_material 'PARST M. Nardelli, J.Appl.Crystallogr.1995,28,659'
_computing_structure_refinement 'SHELXL-2014/7 (Sheldrick, 2014)'
_computing_structure_solution 'SHELXS-97 (Sheldrick, 2008)'
_diffrn_ambient_temperature 293(2)
_diffrn_measured_fraction_theta_full 0.996
_diffrn_measured_fraction_theta_max 0.974
_diffrn_measurement_device_type 'Bruker APEX II'
_diffrn_measurement_method omega-scan
_diffrn_radiation_type MoK\a
_diffrn_radiation_wavelength 0.71073
_diffrn_reflns_av_R_equivalents 0.0990
_diffrn_reflns_av_unetI/netI 0.0777
_diffrn_reflns_Laue_measured_fraction_full 0.996
_diffrn_reflns_Laue_measured_fraction_max 0.974
_diffrn_reflns_limit_h_max 18
_diffrn_reflns_limit_h_min -18
_diffrn_reflns_limit_k_max 30
_diffrn_reflns_limit_k_min -30
_diffrn_reflns_limit_l_max 17
_diffrn_reflns_limit_l_min -17
_diffrn_reflns_number 22910
_diffrn_reflns_point_group_measured_fraction_full 0.996
_diffrn_reflns_point_group_measured_fraction_max 0.974
_diffrn_reflns_theta_full 25.242
_diffrn_reflns_theta_max 30.436
_diffrn_reflns_theta_min 1.879
_diffrn_source 'fine-focus sealed tube'
_exptl_absorpt_coefficient_mu 10.186
_exptl_absorpt_correction_T_max 0.7460
_exptl_absorpt_correction_T_min 0.1696
_exptl_absorpt_correction_type multi-scan
_exptl_absorpt_process_details 'Bruker APEX II SADABS, 2008'
_exptl_crystal_colour yellow
_exptl_crystal_density_diffrn 2.713
_exptl_crystal_density_meas ?
_exptl_crystal_description prism
_exptl_crystal_F_000 2408
_exptl_crystal_size_max 0.18
_exptl_crystal_size_mid 0.16
_exptl_crystal_size_min 0.12
_refine_diff_density_max 5.910
_refine_diff_density_min -6.883
_refine_diff_density_rms 0.542
_refine_ls_extinction_method none
_refine_ls_goodness_of_fit_ref 0.958
_refine_ls_hydrogen_treatment constr
_refine_ls_matrix_type full
_refine_ls_number_parameters 160
_refine_ls_number_reflns 4870
_refine_ls_number_restraints 0
_refine_ls_restrained_S_all 0.958
_refine_ls_R_factor_all 0.0964
_refine_ls_R_factor_gt 0.0768
_refine_ls_shift/su_max 0.005
_refine_ls_shift/su_mean 0.000
_refine_ls_structure_factor_coef Fsqd
_refine_ls_weighting_details 'w=1/[\s^2^(Fo^2^)+(0.1406P)^2^] where P=(Fo^2^+2Fc^2^)/3'
_refine_ls_weighting_scheme calc
_refine_ls_wR_factor_gt 0.1906
_refine_ls_wR_factor_ref 0.2072
_reflns_Friedel_coverage 0.000
_reflns_number_gt 3518
_reflns_number_total 4870
_reflns_threshold_expression 'I > 2\s(I)'
_cod_data_source_file c7dt03672h3.cif
_cod_data_source_block comp_1_Cl
_cod_depositor_comments
;
The following automatic conversions were performed:

'_exptl_crystal_density_meas' value 'not measured' was changed to '?'
- the value is perceived as not measured.

Automatic conversion script
Id: cif_fix_values 4973 2017-02-22 13:04:09Z antanas 

 Adding full bibliography for 7044952--7044954.cif.
;
_cod_database_code 7044952
_shelx_shelxl_version_number 2014/7
_shelx_space_group_comment
;
The symmetry employed for this shelxl refinement is uniquely defined
by the following loop, which should always be used as a source of
symmetry information in preference to the above space-group names.
They are only intended as comments.
;

loop_
_space_group_symop_operation_xyz
'x, y, z'
'-x, y, -z+1/2'
'x+1/2, y+1/2, z'
'-x+1/2, y+1/2, -z+1/2'
'-x, -y, -z'
'x, -y, z-1/2'
'-x+1/2, -y+1/2, -z'
'x+1/2, -y+1/2, z-1/2'

loop_
_atom_site_label
_atom_site_type_symbol
_atom_site_fract_x
_atom_site_fract_y
_atom_site_fract_z
_atom_site_U_iso_or_equiv
_atom_site_adp_type
_atom_site_occupancy
_atom_site_site_symmetry_order
_atom_site_calc_flag
_atom_site_refinement_flags_posn
_atom_site_refinement_flags_adp
_atom_site_refinement_flags_occupancy
C1 C 0.0312(7) 0.9106(4) 0.9619(7) 0.0356(17) Uani 1 1 d . . .
C2 C 0.1811(8) 0.9188(6) 0.8791(9) 0.054(3) Uani 1 1 d . . .
H2A H 0.1573 0.9604 0.8562 0.080 Uiso 1 1 calc R U .
H2B H 0.1914 0.8970 0.8149 0.080 Uiso 1 1 calc R U .
H2C H 0.2472 0.9202 0.9413 0.080 Uiso 1 1 calc R U .
C3 C 0.0888(9) 0.8220(5) 0.9081(9) 0.050(2) Uani 1 1 d . . .
H3 H 0.1308 0.7943 0.8830 0.060 Uiso 1 1 calc R U .
C4 C 0.0046(8) 0.8076(5) 0.9425(8) 0.045(2) Uani 1 1 d . . .
H4 H -0.0248 0.7683 0.9434 0.054 Uiso 1 1 calc R U .
C5 C -0.1249(7) 0.8709(4) 1.0131(7) 0.0385(19) Uani 1 1 d . . .
H5A H -0.1638 0.8319 1.0039 0.046 Uiso 1 1 calc R U .
H5B H -0.1039 0.8827 1.0938 0.046 Uiso 1 1 calc R U .
C6 C -0.2966(7) 0.9114(5) 0.8781(9) 0.050(2) Uani 1 1 d . . .
H6 H -0.3382 0.8760 0.8744 0.059 Uiso 1 1 calc R U .
C7 C -0.3267(7) 0.9657(6) 0.8211(8) 0.052(3) Uani 1 1 d . . .
H7 H -0.3940 0.9749 0.7706 0.062 Uiso 1 1 calc R U .
C8 C -0.2409(8) 1.0693(5) 0.8036(8) 0.053(3) Uani 1 1 d . . .
H8A H -0.1733 1.0890 0.8390 0.080 Uiso 1 1 calc R U .
H8B H -0.2961 1.0932 0.8192 0.080 Uiso 1 1 calc R U .
H8C H -0.2545 1.0668 0.7218 0.080 Uiso 1 1 calc R U .
C9 C -0.1559(6) 0.9753(4) 0.9267(7) 0.0320(16) Uani 1 1 d . . .
Au1 Au 0.0000 1.0000 1.0000 0.02682(16) Uani 1 2 d S . P
Cl1 Cl 0.0000 1.03871(16) 0.7500 0.0418(7) Uani 1 2 d S T P
I1 I 0.5000 0.0000 0.0000 0.0699(4) Uani 1 2 d S . P
I2 I 0.48109(10) -0.12941(6) 0.05443(16) 0.1206(6) Uani 1 1 d . . .
I3 I 0.0000 0.75271(4) 0.2500 0.0470(3) Uani 1 2 d S T P
I4 I -0.22686(7) 0.75908(4) 0.22468(9) 0.0672(3) Uani 1 1 d . . .
N1 N 0.1008(6) 0.8861(4) 0.9173(6) 0.0387(16) Uani 1 1 d . . .
N2 N -0.0293(6) 0.8632(3) 0.9763(6) 0.0339(14) Uani 1 1 d . . .
N3 N -0.1927(6) 0.9195(3) 0.9419(6) 0.0355(15) Uani 1 1 d . . .
N4 N -0.2392(6) 1.0054(4) 0.8514(7) 0.0413(19) Uani 1 1 d . . .

loop_
_atom_site_aniso_label
_atom_site_aniso_U_11
_atom_site_aniso_U_22
_atom_site_aniso_U_33
_atom_site_aniso_U_23
_atom_site_aniso_U_13
_atom_site_aniso_U_12
C1 0.029(4) 0.043(4) 0.031(4) 0.000(3) 0.004(3) 0.003(3)
C2 0.033(5) 0.075(7) 0.062(6) 0.005(5) 0.028(5) 0.008(5)
C3 0.048(6) 0.047(5) 0.054(6) -0.011(4) 0.015(5) 0.011(4)
C4 0.042(6) 0.045(5) 0.047(5) -0.002(4) 0.012(4) 0.006(4)
C5 0.040(5) 0.036(4) 0.038(4) -0.001(3) 0.011(4) -0.010(4)
C6 0.024(4) 0.071(7) 0.055(6) -0.010(5) 0.015(4) -0.009(4)
C7 0.021(4) 0.089(8) 0.040(5) -0.006(5) 0.001(4) -0.010(5)
C8 0.038(5) 0.075(7) 0.042(5) 0.020(5) 0.006(4) 0.014(5)
C9 0.020(4) 0.046(5) 0.029(4) -0.004(3) 0.007(3) 0.009(3)
Au1 0.0158(2) 0.0364(3) 0.0253(2) 0.00328(14) 0.00244(16) 0.00082(14)
Cl1 0.0389(16) 0.0629(19) 0.0223(12) 0.000 0.0079(11) 0.000
I1 0.0418(6) 0.1057(11) 0.0496(6) -0.0293(5) -0.0032(5) 0.0261(5)
I2 0.0721(8) 0.0974(9) 0.1711(14) -0.0047(8) 0.0084(8) 0.0220(6)
I3 0.0507(6) 0.0473(5) 0.0404(5) 0.000 0.0106(4) 0.000
I4 0.0454(5) 0.0750(6) 0.0812(6) -0.0134(4) 0.0200(4) -0.0140(4)
N1 0.033(4) 0.050(4) 0.033(3) 0.005(3) 0.011(3) 0.006(3)
N2 0.029(3) 0.040(4) 0.031(3) 0.002(3) 0.006(3) -0.002(3)
N3 0.026(4) 0.048(4) 0.034(3) 0.000(3) 0.013(3) -0.006(3)
N4 0.021(4) 0.067(5) 0.034(4) 0.007(3) 0.006(3) 0.008(3)

loop_
_atom_type_symbol
_atom_type_description
_atom_type_scat_dispersion_real
_atom_type_scat_dispersion_imag
_atom_type_scat_source
C C 0.0033 0.0016 'International Tables Vol C Tables 4.2.6.8 and 6.1.1.4'
H H 0.0000 0.0000 'International Tables Vol C Tables 4.2.6.8 and 6.1.1.4'
Au Au -2.0133 8.8022 'International Tables Vol C Tables 4.2.6.8 and 6.1.1.4'
Cl Cl 0.1484 0.1585 'International Tables Vol C Tables 4.2.6.8 and 6.1.1.4'
I I -0.4742 1.8119 'International Tables Vol C Tables 4.2.6.8 and 6.1.1.4'
N N 0.0061 0.0033 'International Tables Vol C Tables 4.2.6.8 and 6.1.1.4'

loop_
_geom_angle_atom_site_label_1
_geom_angle_atom_site_label_2
_geom_angle_atom_site_label_3
_geom_angle
_geom_angle_site_symmetry_1
_geom_angle_site_symmetry_3
N1 C1 N2 106.1(8) . .
N1 C1 Au1 133.2(7) . .
N2 C1 Au1 120.6(6) . .
C4 C3 N1 106.7(8) . .
C3 C4 N2 105.9(8) . .
N3 C5 N2 108.6(6) . .
C7 C6 N3 105.3(9) . .
C6 C7 N4 107.9(8) . .
N3 C9 N4 105.6(7) . .
N3 C9 Au1 122.5(6) . .
N4 C9 Au1 131.8(7) . .
C9 Au1 C9 180.0 . 5_577
C9 Au1 C1 95.4(3) . 5_577
C9 Au1 C1 84.6(3) 5_577 5_577
C9 Au1 C1 84.6(3) . .
C9 Au1 C1 95.4(3) 5_577 .
C1 Au1 C1 180.0 5_577 .
I2 I1 I2 180.0 . 5_655
I4 I3 I4 174.64(5) 2 .
C1 N1 C3 110.6(8) . .
C1 N1 C2 127.8(8) . .
C3 N1 C2 121.6(8) . .
C1 N2 C4 110.6(8) . .
C1 N2 C5 124.0(7) . .
C4 N2 C5 125.2(7) . .
C9 N3 C6 112.6(8) . .
C9 N3 C5 122.8(7) . .
C6 N3 C5 124.5(8) . .
C9 N4 C7 108.6(8) . .
C9 N4 C8 127.8(8) . .
C7 N4 C8 123.5(8) . .

loop_
_geom_bond_atom_site_label_1
_geom_bond_atom_site_label_2
_geom_bond_distance
_geom_bond_site_symmetry_2
C1 N1 1.320(11) .
C1 N2 1.339(11) .
C1 Au1 2.049(9) .
C2 N1 1.468(12) .
C3 C4 1.347(15) .
C3 N1 1.385(12) .
C4 N2 1.384(11) .
C5 N3 1.468(11) .
C5 N2 1.482(12) .
C6 C7 1.352(16) .
C6 N3 1.361(11) .
C7 N4 1.389(13) .
C8 N4 1.488(13) .
C9 N3 1.329(11) .
C9 N4 1.355(11) .
C9 Au1 2.042(8) .
Au1 C9 2.042(8) 5_577
Au1 C1 2.049(9) 5_577
I1 I2 2.8860(19) .
I1 I2 2.8860(19) 5_655
I3 I4 2.9227(16) 2
I3 I4 2.9227(16) .
